data_4342892
loop_
_publ_author_name
'Mokhtarzadeh, Charles C.'
'Margulieux, Grant W.'
'Carpenter, Alex E.'
'Weidemann, Nils'
'Moore, Curtis E.'
'Rheingold, Arnold L.'
'Figueroa, Joshua S.'

_publ_section_title
;
 Synthesis and protonation of an encumbered iron tetraisocyanide dianion.
;
_journal_issue 11
_journal_name_full 'Inorganic chemistry'
_journal_page_first 5579
_journal_page_last 5587
_journal_paper_doi 10.1021/acs.inorgchem.5b00730
_journal_volume 54
_journal_year 2015
_chemical_formula_moiety 'C100 H100 Fe N4 Na2'
_chemical_formula_sum 'C100 H100 Fe N4 Na2'
_chemical_formula_weight 1459.66
_chemical_name_common Na2[Fe(CNArMes2)4]
_space_group_crystal_system monoclinic
_space_group_IT_number 13
_space_group_name_Hall '-P 2yc'
_space_group_name_H-M_alt 'P 1 2/c 1'
_symmetry_space_group_name_Hall '-P 2yc'
_symmetry_space_group_name_H-M 'P 1 2/c 1'
_atom_sites_solution_hydrogens geom
_atom_sites_solution_primary direct
_atom_sites_solution_secondary difmap
_audit_creation_date 2015-02-10
_audit_creation_method
;
Olex2 1.2-beta
(compiled 2015.01.26 svn.r3150 for OlexSys, GUI svn.r4998)
;
_cell_angle_alpha 90
_cell_angle_beta 115.721(2)
_cell_angle_gamma 90
_cell_formula_units_Z 4
_cell_length_a 27.1109(10)
_cell_length_b 11.8497(4)
_cell_length_c 27.5348(10)
_cell_measurement_reflns_used 9839
_cell_measurement_temperature 100
_cell_measurement_theta_max 67.927
_cell_measurement_theta_min 4.135
_cell_volume 7969.3(5)
_computing_cell_refinement 'SAINT v8.18C (Bruker, 2013)'
_computing_data_collection 'APEX2 v2013.6-2 (Bruker, 2013)'
_computing_data_reduction 'SAINT v8.18C (Bruker, 2013)'
_computing_molecular_graphics 'Olex2 (Dolomanov et al., 2009)'
_computing_publication_material 'Olex2 (Dolomanov et al., 2009)'
_computing_structure_refinement 'ShelXL (Sheldrick, 2008)'
_computing_structure_solution 'XT (Sheldrick, 2008)'
_diffrn_ambient_temperature 100
_diffrn_detector 'Bruker APEX-II CCD'
_diffrn_detector_area_resol_mean 7.9
_diffrn_detector_type 'CCD Area Detector'
_diffrn_measured_fraction_theta_full 0.957
_diffrn_measured_fraction_theta_max 0.936
_diffrn_measurement_device 'Kappa Four-Circle Diffractometer'
_diffrn_measurement_device_type 'Bruker X8 APEX II'
_diffrn_measurement_method '\w and \f scans'
_diffrn_radiation_monochromator 'Double Bounce Multilayer Mirrors'
_diffrn_radiation_probe x-ray
_diffrn_radiation_type CuK\a
_diffrn_radiation_wavelength 1.54178
_diffrn_reflns_av_R_equivalents 0.0476
_diffrn_reflns_av_unetI/netI 0.0440
_diffrn_reflns_laue_measured_fraction_full 0.957
_diffrn_reflns_laue_measured_fraction_max 0.936
_diffrn_reflns_limit_h_max 32
_diffrn_reflns_limit_h_min -31
_diffrn_reflns_limit_k_max 13
_diffrn_reflns_limit_k_min -11
_diffrn_reflns_limit_l_max 32
_diffrn_reflns_limit_l_min -32
_diffrn_reflns_number 53195
_diffrn_reflns_point_group_measured_fraction_full 0.957
_diffrn_reflns_point_group_measured_fraction_max 0.936
_diffrn_reflns_theta_full 68.000
_diffrn_reflns_theta_max 69.669
_diffrn_reflns_theta_min 3.730
_diffrn_source 'Micro Focus Rotating Anode'
_diffrn_source_type 'Bruker FR-591'
_diffrn_standards_number 0
_exptl_absorpt_coefficient_mu 2.009
_exptl_absorpt_correction_T_max 0.3216
_exptl_absorpt_correction_T_min 0.1907
_exptl_absorpt_correction_type multi-scan
_exptl_absorpt_process_details
;
SADABS-2014/4 (Bruker,2014/4) was used for absorption correction.
wR2(int) was 0.1022 before and 0.0505 after correction.
The Ratio of minimum to maximum transmission is 0.5930.
The \l/2 correction factor is 0.00150.
;
_exptl_crystal_colour 'Dark Red'
_exptl_crystal_colour_modifier dark
_exptl_crystal_colour_primary red
_exptl_crystal_density_diffrn 1.217
_exptl_crystal_description Block
_exptl_crystal_F_000 3104
_exptl_crystal_size_max 0.411
_exptl_crystal_size_mid 0.207
_exptl_crystal_size_min 0.113
_refine_diff_density_max 0.387
_refine_diff_density_min -0.557
_refine_diff_density_rms 0.051
_refine_ls_extinction_method none
_refine_ls_goodness_of_fit_ref 1.072
_refine_ls_hydrogen_treatment constr
_refine_ls_matrix_type full
_refine_ls_number_parameters 989
_refine_ls_number_reflns 14070
_refine_ls_number_restraints 0
_refine_ls_restrained_S_all 1.072
_refine_ls_R_factor_all 0.0773
_refine_ls_R_factor_gt 0.0629
_refine_ls_shift/su_max 0.000
_refine_ls_shift/su_mean 0.000
_refine_ls_structure_factor_coef Fsqd
_refine_ls_weighting_details 'w=1/[\s^2^(Fo^2^)+(0.0635P)^2^+9.8441P] where P=(Fo^2^+2Fc^2^)/3'
_refine_ls_weighting_scheme calc
_refine_ls_wR_factor_gt 0.1637
_refine_ls_wR_factor_ref 0.1714
_reflns_Friedel_coverage 0.000
_reflns_number_gt 11340
_reflns_number_total 14070
_reflns_threshold_expression 'I > 2\s(I)'
_cod_data_source_file ic5b00730_si_002.cif
_cod_data_source_block JFigCu100
_cod_depositor_comments
;
The following automatic conversions were performed:

'_diffrn_radiation_probe' value 'X-ray' changed to 'x-ray' according
to
/usr/data/users/saulius/crontab/automatic-downloads/rss-feeds/ACS/lib/dictionaries/cif_core.dic
dictionary named 'cif_core.dic' version 2.4.2 from 2011-04-26.

'_exptl_crystal_colour_modifier' value 'Dark' changed to 'dark'
according to
/usr/data/users/saulius/crontab/automatic-downloads/rss-feeds/ACS/lib/dictionaries/cif_core.dic
dictionary named 'cif_core.dic' version 2.4.2 from 2011-04-26.

'_exptl_crystal_colour_primary' value 'Red' changed to 'red'
according to
/usr/data/users/saulius/crontab/automatic-downloads/rss-feeds/ACS/lib/dictionaries/cif_core.dic
dictionary named 'cif_core.dic' version 2.4.2 from 2011-04-26.

Automatic conversion script
Id: cif_fix_values 3271 2015-04-21 07:52:19Z andrius 

 Adding full bibliography for 4342892--4342900.cif.
;
_cod_database_code 4342892
_shelxl_version_number 2014/6
_shelx_space_group_comment
;
The symmetry employed for this shelxl refinement is uniquely defined
by the following loop, which should always be used as a source of
symmetry information in preference to the above space-group names.
They are only intended as comments.
;
_shelx_estimated_absorpt_t_max 0.805
_shelx_estimated_absorpt_t_min 0.492
_olex2_refinement_description
;
1. Fixed Uiso
 At 1.2 times of:
  All C(H) groups
 At 1.5 times of:
  All C(H,H,H) groups
2.a Aromatic/amide H refined with riding coordinates:
 C5(H5), C6(H6), C7(H7), C11(H11), C13(H13), C20(H20), C22(H22), C29(H29),
 C30(H30), C31(H31), C35(H35), C37(H37), C44(H44), C46(H46), C5'(H5'), C6'(H6'),
  C7'(H7'), C11'(H11'), C13'(H13'), C20'(H20'), C22'(H22'), C29'(H29'),
 C30'(H30'), C31'(H31'), C35'(H35'), C37'(H37'), C44'(H44'), C46'(H46')
2.b Idealised Me refined as rotating group:
 C15(H15A,H15B,H15C), C16(H16A,H16B,H16C), C17(H17A,H17B,H17C), C24(H24A,H24B,
 H24C), C25(H25A,H25B,H25C), C26(H26A,H26B,H26C), C39(H39A,H39B,H39C), C40(H40A,
 H40B,H40C), C41(H41A,H41B,H41C), C48(H48A,H48B,H48C), C49(H49A,H49B,H49C),
 C50(H50A,H50B,H50C), C15'(H15D,H15E,H15F), C16'(H16D,H16E,H16F), C17'(H17D,
 H17E,H17F), C24'(H24D,H24E,H24F), C25'(H25D,H25E,H25F), C26'(H26D,H26E,H26F),
 C39'(H39D,H39E,H39F), C40'(H40D,H40E,H40F), C41'(H41D,H41E,H41F), C48'(H48D,
 H48E,H48F), C49'(H49D,H49E,H49F), C50'(H50D,H50E,H50F)
;
_shelx_shelxl_version_number 2014/7
_olex2_submission_special_instructions 'No special instructions were received'

loop_
_space_group_symop_operation_xyz
'x, y, z'
'-x, y, -z+1/2'
'-x, -y, -z'
'x, -y, z-1/2'

loop_
_atom_site_label
_atom_site_type_symbol
_atom_site_fract_x
_atom_site_fract_y
_atom_site_fract_z
_atom_site_U_iso_or_equiv
_atom_site_adp_type
_atom_site_occupancy
_atom_site_site_symmetry_order
_atom_site_calc_flag
_atom_site_refinement_flags_posn
_atom_site_refinement_flags_adp
_atom_site_refinement_flags_occupancy
Fe1 Fe 0.5000 0.43214(5) 0.2500 0.02928(16) Uani 1 2 d S T P
Na1 Na 0.44385(6) 0.55861(11) 0.29406(6) 0.0475(3) Uani 1 1 d . . .
N1 N 0.56894(11) 0.5892(2) 0.33899(11) 0.0375(6) Uani 1 1 d . . .
N2 N 0.44216(11) 0.2703(2) 0.29214(10) 0.0358(6) Uani 1 1 d . . .
C1 C 0.54553(13) 0.5198(2) 0.30252(12) 0.0320(6) Uani 1 1 d . . .
C2 C 0.46652(12) 0.3357(2) 0.27705(12) 0.0324(6) Uani 1 1 d . . .
C3 C 0.61335(13) 0.6559(3) 0.36731(12) 0.0362(7) Uani 1 1 d . . .
C4 C 0.61198(13) 0.7256(3) 0.40869(12) 0.0359(7) Uani 1 1 d . . .
C5 C 0.65745(14) 0.7920(3) 0.43903(13) 0.0440(8) Uani 1 1 d . . .
H5 H 0.6566 0.8387 0.4667 0.053 Uiso 1 1 calc R . .
C6 C 0.70366(15) 0.7920(3) 0.43004(14) 0.0481(8) Uani 1 1 d . . .
H6 H 0.7348 0.8354 0.4522 0.058 Uiso 1 1 calc R . .
C7 C 0.70406(14) 0.7278(3) 0.38818(14) 0.0441(8) Uani 1 1 d . . .
H7 H 0.7355 0.7289 0.3814 0.053 Uiso 1 1 calc R . .
C8 C 0.65937(13) 0.6615(3) 0.35582(13) 0.0375(7) Uani 1 1 d . . .
C9 C 0.56151(13) 0.7328(3) 0.41738(12) 0.0359(7) Uani 1 1 d . . .
C10 C 0.56198(14) 0.7053(3) 0.46739(13) 0.0400(7) Uani 1 1 d . . .
C11 C 0.51306(15) 0.7101(3) 0.47279(13) 0.0416(8) Uani 1 1 d . . .
H11 H 0.5134 0.6886 0.5061 0.050 Uiso 1 1 calc R . .
C12 C 0.46434(14) 0.7451(3) 0.43149(13) 0.0386(7) Uani 1 1 d . . .
C13 C 0.46532(14) 0.7776(3) 0.38347(13) 0.0377(7) Uani 1 1 d . . .
H13 H 0.4326 0.8048 0.3550 0.045 Uiso 1 1 calc R . .
C14 C 0.51250(13) 0.7716(2) 0.37565(12) 0.0356(7) Uani 1 1 d . . .
C15 C 0.61330(16) 0.6702(3) 0.51600(13) 0.0512(9) Uani 1 1 d . . .
H15A H 0.6403 0.6421 0.5042 0.077 Uiso 1 1 calc GR . .
H15B H 0.6044 0.6104 0.5355 0.077 Uiso 1 1 calc GR . .
H15C H 0.6284 0.7353 0.5398 0.077 Uiso 1 1 calc GR . .
C16 C 0.41233(15) 0.7489(3) 0.43907(15) 0.0496(9) Uani 1 1 d . . .
H16A H 0.4040 0.6732 0.4478 0.074 Uiso 1 1 calc GR . .
H16B H 0.3820 0.7753 0.4058 0.074 Uiso 1 1 calc GR . .
H16C H 0.4173 0.8006 0.4686 0.074 Uiso 1 1 calc GR . .
C17 C 0.50986(14) 0.8132(3) 0.32263(13) 0.0415(8) Uani 1 1 d . . .
H17A H 0.5456 0.8436 0.3284 0.062 Uiso 1 1 calc GR . .
H17B H 0.4821 0.8726 0.3081 0.062 Uiso 1 1 calc GR . .
H17C H 0.5001 0.7504 0.2970 0.062 Uiso 1 1 calc GR . .
C18 C 0.65930(13) 0.6097(3) 0.30609(13) 0.0351(7) Uani 1 1 d . . .
C19 C 0.65358(13) 0.6830(3) 0.26374(13) 0.0370(7) Uani 1 1 d . . .
C20 C 0.65729(13) 0.6385(3) 0.21839(13) 0.0378(7) Uani 1 1 d . . .
H20 H 0.6533 0.6880 0.1898 0.045 Uiso 1 1 calc R . .
C21 C 0.66649(13) 0.5253(3) 0.21375(13) 0.0397(7) Uani 1 1 d . . .
C22 C 0.67028(14) 0.4541(3) 0.25541(14) 0.0415(8) Uani 1 1 d . . .
H22 H 0.6752 0.3755 0.2523 0.050 Uiso 1 1 calc R . .
C23 C 0.66710(13) 0.4940(3) 0.30169(13) 0.0395(7) Uani 1 1 d . . .
C24 C 0.64381(15) 0.8081(3) 0.26720(14) 0.0424(8) Uani 1 1 d . . .
H24A H 0.6137 0.8187 0.2774 0.064 Uiso 1 1 calc GR . .
H24B H 0.6343 0.8434 0.2321 0.064 Uiso 1 1 calc GR . .
H24C H 0.6771 0.8431 0.2943 0.064 Uiso 1 1 calc GR . .
C25 C 0.67380(15) 0.4805(3) 0.16588(14) 0.0468(8) Uani 1 1 d . . .
H25A H 0.6583 0.5343 0.1360 0.070 Uiso 1 1 calc GR . .
H25B H 0.6550 0.4078 0.1548 0.070 Uiso 1 1 calc GR . .
H25C H 0.7129 0.4704 0.1759 0.070 Uiso 1 1 calc GR . .
C26 C 0.67281(16) 0.4131(3) 0.34607(15) 0.0475(8) Uani 1 1 d . . .
H26A H 0.7024 0.4384 0.3801 0.071 Uiso 1 1 calc GR . .
H26B H 0.6813 0.3376 0.3373 0.071 Uiso 1 1 calc GR . .
H26C H 0.6384 0.4106 0.3497 0.071 Uiso 1 1 calc GR . .
C27 C 0.43197(14) 0.1968(3) 0.32556(13) 0.0368(7) Uani 1 1 d . . .
C28 C 0.46816(14) 0.1883(2) 0.38078(13) 0.0367(7) Uani 1 1 d . . .
C29 C 0.45420(16) 0.1175(3) 0.41349(14) 0.0438(8) Uani 1 1 d . . .
H29 H 0.4778 0.1125 0.4509 0.053 Uiso 1 1 calc R . .
C30 C 0.40653(17) 0.0547(3) 0.39212(14) 0.0489(9) Uani 1 1 d . . .
H30 H 0.3971 0.0084 0.4150 0.059 Uiso 1 1 calc R . .
C31 C 0.37278(15) 0.0592(3) 0.33771(14) 0.0432(8) Uani 1 1 d . . .
H31 H 0.3408 0.0136 0.3233 0.052 Uiso 1 1 calc R . .
C32 C 0.38429(14) 0.1287(3) 0.30326(13) 0.0375(7) Uani 1 1 d . . .
C33 C 0.52232(14) 0.2472(3) 0.40471(12) 0.0362(7) Uani 1 1 d . . .
C34 C 0.52659(13) 0.3636(3) 0.41243(12) 0.0355(7) Uani 1 1 d . . .
C35 C 0.57789(14) 0.4138(3) 0.43608(13) 0.0409(7) Uani 1 1 d . . .
H35 H 0.5804 0.4934 0.4408 0.049 Uiso 1 1 calc R . .
C36 C 0.62551(14) 0.3510(3) 0.45292(13) 0.0457(8) Uani 1 1 d . . .
C37 C 0.62080(15) 0.2354(3) 0.44479(13) 0.0482(9) Uani 1 1 d . . .
H37 H 0.6531 0.1913 0.4555 0.058 Uiso 1 1 calc R . .
C38 C 0.57030(15) 0.1821(3) 0.42148(13) 0.0428(8) Uani 1 1 d . . .
C39 C 0.47658(13) 0.4378(3) 0.39729(13) 0.0381(7) Uani 1 1 d . . .
H39A H 0.4478 0.4129 0.3626 0.057 Uiso 1 1 calc GR . .
H39B H 0.4863 0.5163 0.3943 0.057 Uiso 1 1 calc GR . .
H39C H 0.4633 0.4322 0.4251 0.057 Uiso 1 1 calc GR . .
C40 C 0.68078(16) 0.4078(4) 0.47997(17) 0.0641(11) Uani 1 1 d . . .
H40A H 0.6913 0.4150 0.5187 0.096 Uiso 1 1 calc GR . .
H40B H 0.6787 0.4830 0.4643 0.096 Uiso 1 1 calc GR . .
H40C H 0.7081 0.3624 0.4744 0.096 Uiso 1 1 calc GR . .
C41 C 0.56770(18) 0.0552(3) 0.41463(17) 0.0570(10) Uani 1 1 d . . .
H41A H 0.5593 0.0205 0.4425 0.085 Uiso 1 1 calc GR . .
H41B H 0.6031 0.0273 0.4180 0.085 Uiso 1 1 calc GR . .
H41C H 0.5390 0.0357 0.3789 0.085 Uiso 1 1 calc GR . .
C42 C 0.34590(14) 0.1298(3) 0.24489(13) 0.0373(7) Uani 1 1 d . . .
C43 C 0.36321(14) 0.0971(3) 0.20539(13) 0.0387(7) Uani 1 1 d . . .
C44 C 0.32504(15) 0.0896(3) 0.15202(14) 0.0435(8) Uani 1 1 d . . .
H44 H 0.3369 0.0657 0.1259 0.052 Uiso 1 1 calc R . .
C45 C 0.27014(15) 0.1156(3) 0.13530(15) 0.0478(9) Uani 1 1 d . . .
C46 C 0.25396(15) 0.1508(3) 0.17409(16) 0.0484(9) Uani 1 1 d . . .
H46 H 0.2168 0.1717 0.1633 0.058 Uiso 1 1 calc R . .
C47 C 0.29022(15) 0.1566(3) 0.22820(15) 0.0436(8) Uani 1 1 d . . .
C48 C 0.42247(14) 0.0691(3) 0.21928(14) 0.0424(8) Uani 1 1 d . . .
H48A H 0.4409 0.1365 0.2146 0.064 Uiso 1 1 calc GR . .
H48B H 0.4238 0.0091 0.1954 0.064 Uiso 1 1 calc GR . .
H48C H 0.4409 0.0436 0.2568 0.064 Uiso 1 1 calc GR . .
C49 C 0.22947(18) 0.1067(4) 0.07691(17) 0.0669(12) Uani 1 1 d . . .
H49A H 0.2474 0.1266 0.0539 0.100 Uiso 1 1 calc GR . .
H49B H 0.1989 0.1585 0.0698 0.100 Uiso 1 1 calc GR . .
H49C H 0.2156 0.0292 0.0691 0.100 Uiso 1 1 calc GR . .
C50 C 0.26839(17) 0.1942(3) 0.26783(17) 0.0554(10) Uani 1 1 d . . .
H50A H 0.2515 0.1299 0.2772 0.083 Uiso 1 1 calc GR . .
H50B H 0.2410 0.2537 0.2514 0.083 Uiso 1 1 calc GR . .
H50C H 0.2986 0.2234 0.3005 0.083 Uiso 1 1 calc GR . .
Fe1' Fe 0.0000 0.61288(6) 0.2500 0.03600(18) Uani 1 2 d S T P
Na1' Na 0.07897(6) 0.73800(13) 0.33236(6) 0.0559(4) Uani 1 1 d . . .
N1' N 0.06705(11) 0.7719(2) 0.21912(12) 0.0448(7) Uani 1 1 d . . .
N2' N 0.07441(12) 0.4551(2) 0.33611(11) 0.0424(6) Uani 1 1 d . . .
C1' C 0.03749(13) 0.7017(3) 0.22640(13) 0.0391(7) Uani 1 1 d . . .
C2' C 0.04602(13) 0.5181(3) 0.30070(13) 0.0394(7) Uani 1 1 d . . .
C3' C 0.07766(14) 0.8388(3) 0.18389(14) 0.0435(8) Uani 1 1 d . . .
C4' C 0.04360(15) 0.8394(3) 0.12768(15) 0.0462(8) Uani 1 1 d . . .
C5' C 0.06001(16) 0.9010(3) 0.09368(16) 0.0548(10) Uani 1 1 d . . .
H5' H 0.0387 0.8974 0.0558 0.066 Uiso 1 1 calc R . .
C6' C 0.10680(17) 0.9668(4) 0.11464(17) 0.0591(10) Uani 1 1 d . . .
H6' H 0.1179 1.0072 0.0912 0.071 Uiso 1 1 calc R . .
C7' C 0.13726(16) 0.9734(3) 0.16992(16) 0.0524(9) Uani 1 1 d . . .
H7' H 0.1682 1.0219 0.1841 0.063 Uiso 1 1 calc R . .
C8' C 0.12379(14) 0.9107(3) 0.20546(15) 0.0442(8) Uani 1 1 d . . .
C9' C -0.01182(14) 0.7854(3) 0.10327(14) 0.0431(8) Uani 1 1 d . . .
C10' C -0.01864(14) 0.6676(3) 0.09715(13) 0.0425(8) Uani 1 1 d . . .
C11' C -0.07193(14) 0.6244(3) 0.07187(14) 0.0439(8) Uani 1 1 d . . .
H11' H -0.0768 0.5451 0.0676 0.053 Uiso 1 1 calc R . .
C12' C -0.11783(14) 0.6932(3) 0.05286(14) 0.0458(8) Uani 1 1 d . . .
C13' C -0.11011(15) 0.8096(3) 0.05991(14) 0.0471(8) Uani 1 1 d . . .
H13' H -0.1412 0.8576 0.0478 0.057 Uiso 1 1 calc R . .
C14' C -0.05802(15) 0.8573(3) 0.08423(14) 0.0449(8) Uani 1 1 d . . .
C15' C 0.02880(15) 0.5880(3) 0.11629(15) 0.0480(8) Uani 1 1 d . . .
H15D H 0.0355 0.5587 0.1519 0.072 Uiso 1 1 calc GR . .
H15E H 0.0615 0.6279 0.1187 0.072 Uiso 1 1 calc GR . .
H15F H 0.0206 0.5252 0.0908 0.072 Uiso 1 1 calc GR . .
C16' C -0.17467(15) 0.6446(4) 0.02319(16) 0.0570(10) Uani 1 1 d . . .
H16D H -0.1756 0.5687 0.0369 0.085 Uiso 1 1 calc GR . .
H16E H -0.1842 0.6405 -0.0154 0.085 Uiso 1 1 calc GR . .
H16F H -0.2010 0.6930 0.0289 0.085 Uiso 1 1 calc GR . .
C17' C -0.05252(17) 0.9833(3) 0.08906(17) 0.0577(10) Uani 1 1 d . . .
H17D H -0.0878 1.0166 0.0830 0.087 Uiso 1 1 calc GR . .
H17E H -0.0412 1.0123 0.0621 0.087 Uiso 1 1 calc GR . .
H17F H -0.0249 1.0033 0.1252 0.087 Uiso 1 1 calc GR . .
C18' C 0.15811(14) 0.9207(3) 0.26478(15) 0.0437(8) Uani 1 1 d . . .
C19' C 0.21447(15) 0.8986(3) 0.28673(16) 0.0481(9) Uani 1 1 d . . .
C20' C 0.24583(16) 0.9087(3) 0.34257(17) 0.0562(10) Uani 1 1 d . . .
H20' H 0.2839 0.8924 0.3572 0.067 Uiso 1 1 calc R . .
C21' C 0.22381(17) 0.9412(3) 0.37718(16) 0.0578(10) Uani 1 1 d . . .
C22' C 0.16839(17) 0.9664(3) 0.35441(16) 0.0541(9) Uani 1 1 d . . .
H22' H 0.1525 0.9913 0.3772 0.065 Uiso 1 1 calc R . .
C23' C 0.13504(15) 0.9565(3) 0.29908(15) 0.0457(8) Uani 1 1 d . . .
C24' C 0.24271(16) 0.8648(3) 0.25230(18) 0.0576(10) Uani 1 1 d . . .
H24D H 0.2167 0.8251 0.2201 0.086 Uiso 1 1 calc GR . .
H24E H 0.2736 0.8149 0.2730 0.086 Uiso 1 1 calc GR . .
H24F H 0.2562 0.9324 0.2414 0.086 Uiso 1 1 calc GR . .
C25' C 0.2588(2) 0.9496(5) 0.43672(18) 0.0857(15) Uani 1 1 d . . .
H25D H 0.2694 0.8737 0.4518 0.129 Uiso 1 1 calc GR . .
H25E H 0.2382 0.9870 0.4538 0.129 Uiso 1 1 calc GR . .
H25F H 0.2917 0.9936 0.4434 0.129 Uiso 1 1 calc GR . .
C26' C 0.07605(16) 0.9908(3) 0.27779(16) 0.0545(9) Uani 1 1 d . . .
H26D H 0.0533 0.9235 0.2724 0.082 Uiso 1 1 calc GR . .
H26E H 0.0650 1.0301 0.2433 0.082 Uiso 1 1 calc GR . .
H26F H 0.0714 1.0412 0.3037 0.082 Uiso 1 1 calc GR . .
C27' C 0.11883(14) 0.3878(3) 0.36671(13) 0.0420(8) Uani 1 1 d . . .
C28' C 0.16494(15) 0.3865(3) 0.35567(14) 0.0455(8) Uani 1 1 d . . .
C29' C 0.21063(16) 0.3251(4) 0.38909(16) 0.0597(10) Uani 1 1 d . . .
H29' H 0.2424 0.3258 0.3827 0.072 Uiso 1 1 calc R . .
C30' C 0.21065(18) 0.2628(4) 0.43151(18) 0.0732(13) Uani 1 1 d . . .
H30' H 0.2425 0.2225 0.4547 0.088 Uiso 1 1 calc R . .
C31' C 0.16384(16) 0.2595(4) 0.44015(17) 0.0617(11) Uani 1 1 d . . .
H31' H 0.1637 0.2141 0.4685 0.074 Uiso 1 1 calc R . .
C32' C 0.11739(15) 0.3206(3) 0.40855(14) 0.0473(8) Uani 1 1 d . . .
C33' C 0.16477(14) 0.4398(3) 0.30668(14) 0.0446(8) Uani 1 1 d . . .
C34' C 0.17697(14) 0.5534(3) 0.30488(15) 0.0447(8) Uani 1 1 d . . .
C35' C 0.18073(15) 0.5967(3) 0.25957(16) 0.0484(9) Uani 1 1 d . . .
H35' H 0.1889 0.6744 0.2588 0.058 Uiso 1 1 calc R . .
C36' C 0.17295(14) 0.5300(3) 0.21584(15) 0.0465(8) Uani 1 1 d . . .
C37' C 0.15879(15) 0.4176(3) 0.21711(15) 0.0514(9) Uani 1 1 d . . .
H37' H 0.1518 0.3711 0.1867 0.062 Uiso 1 1 calc R . .
C38' C 0.15450(14) 0.3710(3) 0.26165(15) 0.0467(8) Uani 1 1 d . . .
C39' C 0.18838(18) 0.6294(3) 0.35281(17) 0.0599(10) Uani 1 1 d . . .
H39D H 0.1621 0.6130 0.3676 0.090 Uiso 1 1 calc GR . .
H39E H 0.1847 0.7085 0.3413 0.090 Uiso 1 1 calc GR . .
H39F H 0.2257 0.6159 0.3805 0.090 Uiso 1 1 calc GR . .
C40' C 0.18049(17) 0.5765(4) 0.16871(17) 0.0625(11) Uani 1 1 d . . .
H40D H 0.2196 0.5856 0.1787 0.094 Uiso 1 1 calc GR . .
H40E H 0.1622 0.6499 0.1585 0.094 Uiso 1 1 calc GR . .
H40F H 0.1645 0.5243 0.1382 0.094 Uiso 1 1 calc GR . .
C41' C 0.13910(17) 0.2480(3) 0.26218(17) 0.0584(10) Uani 1 1 d . . .
H41D H 0.1346 0.2118 0.2285 0.088 Uiso 1 1 calc GR . .
H41E H 0.1047 0.2433 0.2657 0.088 Uiso 1 1 calc GR . .
H41F H 0.1681 0.2095 0.2927 0.088 Uiso 1 1 calc GR . .
C42' C 0.06726(15) 0.3100(3) 0.41796(14) 0.0459(8) Uani 1 1 d . . .
C43' C 0.06887(16) 0.3334(3) 0.46905(15) 0.0525(9) Uani 1 1 d . . .
C44' C 0.02122(17) 0.3186(3) 0.47601(15) 0.0546(9) Uani 1 1 d . . .
H44' H 0.0224 0.3350 0.5103 0.066 Uiso 1 1 calc R . .
C45' C -0.02703(17) 0.2818(3) 0.43588(16) 0.0518(9) Uani 1 1 d . . .
C46' C -0.02793(16) 0.2573(3) 0.38614(16) 0.0518(9) Uani 1 1 d . . .
H46' H -0.0609 0.2303 0.3579 0.062 Uiso 1 1 calc R . .
C47' C 0.01800(15) 0.2712(3) 0.37644(15) 0.0466(8) Uani 1 1 d . . .
C48' C 0.11970(19) 0.3735(4) 0.51634(17) 0.0722(13) Uani 1 1 d . . .
H48D H 0.1375 0.3094 0.5400 0.108 Uiso 1 1 calc GR . .
H48E H 0.1098 0.4303 0.5365 0.108 Uiso 1 1 calc GR . .
H48F H 0.1449 0.4068 0.5034 0.108 Uiso 1 1 calc GR . .
C49' C -0.07842(19) 0.2701(4) 0.44393(19) 0.0687(12) Uani 1 1 d . . .
H49D H -0.1073 0.2356 0.4118 0.103 Uiso 1 1 calc GR . .
H49E H -0.0904 0.3448 0.4498 0.103 Uiso 1 1 calc GR . .
H49F H -0.0710 0.2222 0.4754 0.103 Uiso 1 1 calc GR . .
C50' C 0.01218(17) 0.2414(3) 0.32069(16) 0.0555(10) Uani 1 1 d . . .
H50D H -0.0036 0.3056 0.2964 0.083 Uiso 1 1 calc GR . .
H50E H -0.0120 0.1758 0.3070 0.083 Uiso 1 1 calc GR . .
H50F H 0.0483 0.2235 0.3226 0.083 Uiso 1 1 calc GR . .

loop_
_atom_site_aniso_label
_atom_site_aniso_U_11
_atom_site_aniso_U_22
_atom_site_aniso_U_33
_atom_site_aniso_U_23
_atom_site_aniso_U_13
_atom_site_aniso_U_12
Fe1 0.0371(4) 0.0230(3) 0.0344(4) 0.000 0.0218(3) 0.000
Na1 0.0600(8) 0.0416(7) 0.0551(8) 0.0061(6) 0.0385(7) 0.0119(6)
N1 0.0498(16) 0.0313(14) 0.0400(15) -0.0059(12) 0.0276(13) -0.0067(12)
N2 0.0462(15) 0.0267(13) 0.0414(14) 0.0001(11) 0.0256(12) -0.0041(11)
C1 0.0407(17) 0.0269(15) 0.0388(16) 0.0054(13) 0.0268(14) 0.0037(13)
C2 0.0373(16) 0.0260(15) 0.0361(16) -0.0018(12) 0.0179(13) 0.0052(13)
C3 0.0452(18) 0.0286(16) 0.0388(17) 0.0025(13) 0.0219(14) 0.0025(14)
C4 0.0459(18) 0.0293(16) 0.0352(16) 0.0010(13) 0.0202(14) 0.0028(14)
C5 0.053(2) 0.0422(19) 0.0380(18) -0.0076(15) 0.0208(15) -0.0015(16)
C6 0.0441(19) 0.053(2) 0.0447(19) -0.0076(16) 0.0169(16) -0.0046(16)
C7 0.0423(18) 0.046(2) 0.0472(19) -0.0010(15) 0.0223(15) 0.0017(15)
C8 0.0438(18) 0.0301(16) 0.0418(17) 0.0014(13) 0.0215(14) 0.0039(14)
C9 0.0489(19) 0.0263(16) 0.0364(16) -0.0068(13) 0.0221(14) -0.0021(13)
C10 0.055(2) 0.0321(17) 0.0371(17) -0.0046(13) 0.0235(15) 0.0030(15)
C11 0.064(2) 0.0342(17) 0.0366(17) -0.0026(14) 0.0314(16) 0.0037(15)
C12 0.053(2) 0.0264(16) 0.0442(18) -0.0047(13) 0.0280(16) 0.0018(14)
C13 0.0494(19) 0.0260(16) 0.0415(17) -0.0008(13) 0.0233(15) 0.0013(14)
C14 0.0497(19) 0.0234(15) 0.0384(17) -0.0040(12) 0.0235(15) -0.0040(13)
C15 0.063(2) 0.058(2) 0.0356(18) 0.0010(16) 0.0244(17) 0.0101(19)
C16 0.059(2) 0.047(2) 0.053(2) 0.0027(17) 0.0343(18) 0.0022(17)
C17 0.0497(19) 0.0379(18) 0.0427(18) 0.0042(14) 0.0255(15) -0.0006(15)
C18 0.0379(17) 0.0315(16) 0.0420(17) -0.0011(13) 0.0229(14) -0.0003(13)
C19 0.0390(17) 0.0338(17) 0.0453(18) -0.0023(14) 0.0250(14) -0.0014(13)
C20 0.0420(18) 0.0356(18) 0.0424(18) -0.0003(14) 0.0247(15) -0.0022(14)
C21 0.0393(17) 0.0404(19) 0.0463(18) -0.0079(15) 0.0251(15) -0.0052(14)
C22 0.0442(18) 0.0314(17) 0.057(2) -0.0072(15) 0.0292(16) -0.0003(14)
C23 0.0418(18) 0.0369(18) 0.0466(19) -0.0012(14) 0.0256(15) 0.0010(14)
C24 0.056(2) 0.0326(18) 0.0470(19) 0.0003(14) 0.0301(16) 0.0023(15)
C25 0.054(2) 0.045(2) 0.052(2) -0.0099(16) 0.0338(18) -0.0048(16)
C26 0.063(2) 0.0352(19) 0.055(2) 0.0067(16) 0.0353(19) 0.0099(16)
C27 0.0510(19) 0.0254(16) 0.0455(18) 0.0008(13) 0.0316(16) -0.0002(14)
C28 0.0535(19) 0.0234(15) 0.0414(17) 0.0009(13) 0.0282(15) 0.0013(14)
C29 0.068(2) 0.0317(17) 0.0405(18) -0.0002(14) 0.0313(17) -0.0033(16)
C30 0.078(3) 0.0341(19) 0.049(2) -0.0005(15) 0.042(2) -0.0106(18)
C31 0.061(2) 0.0299(17) 0.050(2) -0.0031(14) 0.0347(17) -0.0087(15)
C32 0.0507(19) 0.0252(16) 0.0472(18) -0.0014(13) 0.0310(16) -0.0004(14)
C33 0.0538(19) 0.0298(16) 0.0330(16) 0.0032(13) 0.0262(15) 0.0034(14)
C34 0.0434(18) 0.0341(17) 0.0330(16) 0.0047(13) 0.0205(14) 0.0045(14)
C35 0.051(2) 0.0387(18) 0.0367(17) 0.0030(14) 0.0219(15) 0.0000(15)
C36 0.047(2) 0.057(2) 0.0364(18) 0.0063(16) 0.0207(15) 0.0042(17)
C37 0.054(2) 0.058(2) 0.0389(18) 0.0103(16) 0.0256(16) 0.0197(18)
C38 0.058(2) 0.043(2) 0.0359(17) 0.0046(14) 0.0282(16) 0.0121(16)
C39 0.0487(19) 0.0283(16) 0.0419(17) 0.0016(13) 0.0239(15) 0.0035(14)
C40 0.048(2) 0.089(3) 0.054(2) 0.005(2) 0.0208(19) 0.003(2)
C41 0.084(3) 0.036(2) 0.063(2) 0.0062(17) 0.044(2) 0.0214(19)
C42 0.0461(18) 0.0246(16) 0.0476(18) 0.0013(13) 0.0264(15) -0.0048(13)
C43 0.0498(19) 0.0244(16) 0.0464(19) 0.0013(13) 0.0251(16) -0.0036(14)
C44 0.060(2) 0.0324(18) 0.0451(19) 0.0031(14) 0.0292(17) -0.0029(15)
C45 0.054(2) 0.0377(19) 0.049(2) 0.0077(15) 0.0201(17) -0.0083(16)
C46 0.0422(19) 0.0354(19) 0.070(2) 0.0116(17) 0.0263(18) -0.0029(15)
C47 0.052(2) 0.0271(17) 0.062(2) 0.0037(15) 0.0344(18) -0.0062(15)
C48 0.053(2) 0.0356(18) 0.0456(19) 0.0010(14) 0.0274(16) 0.0049(15)
C49 0.062(3) 0.069(3) 0.059(3) 0.010(2) 0.016(2) -0.006(2)
C50 0.062(2) 0.040(2) 0.083(3) 0.0054(19) 0.049(2) 0.0001(17)
Fe1' 0.0377(4) 0.0335(4) 0.0403(4) 0.000 0.0202(3) 0.000
Na1' 0.0594(9) 0.0534(9) 0.0511(8) -0.0069(7) 0.0203(7) -0.0052(7)
N1' 0.0428(16) 0.0448(17) 0.0517(17) 0.0020(13) 0.0251(14) -0.0065(13)
N2' 0.0456(16) 0.0406(16) 0.0440(16) 0.0032(13) 0.0223(13) 0.0033(13)
C1' 0.0362(17) 0.0415(19) 0.0395(17) -0.0016(14) 0.0164(14) 0.0029(14)
C2' 0.0388(17) 0.0399(19) 0.0448(19) -0.0026(15) 0.0230(15) -0.0028(14)
C3' 0.0440(19) 0.0416(19) 0.050(2) 0.0013(15) 0.0257(16) -0.0014(15)
C4' 0.052(2) 0.0404(19) 0.053(2) -0.0003(16) 0.0283(17) -0.0034(16)
C5' 0.057(2) 0.056(2) 0.054(2) 0.0020(18) 0.0266(19) -0.0119(19)
C6' 0.063(2) 0.061(3) 0.062(2) 0.006(2) 0.035(2) -0.012(2)
C7' 0.052(2) 0.049(2) 0.062(2) 0.0046(18) 0.0296(19) -0.0085(17)
C8' 0.0450(19) 0.0371(18) 0.057(2) 0.0019(15) 0.0285(17) -0.0034(15)
C9' 0.0460(19) 0.045(2) 0.0422(18) 0.0005(15) 0.0231(15) -0.0011(16)
C10' 0.049(2) 0.0403(19) 0.0418(18) 0.0003(15) 0.0228(15) 0.0010(15)
C11' 0.050(2) 0.0412(19) 0.0442(19) 0.0019(15) 0.0236(16) 0.0006(15)
C12' 0.047(2) 0.053(2) 0.0413(18) 0.0018(16) 0.0224(16) -0.0033(16)
C13' 0.048(2) 0.049(2) 0.048(2) 0.0064(16) 0.0247(17) 0.0059(16)
C14' 0.055(2) 0.0382(19) 0.0464(19) 0.0015(15) 0.0269(17) 0.0002(16)
C15' 0.051(2) 0.044(2) 0.050(2) -0.0007(16) 0.0227(17) 0.0033(16)
C16' 0.049(2) 0.065(3) 0.052(2) -0.0007(19) 0.0178(18) -0.0073(19)
C17' 0.064(3) 0.047(2) 0.067(3) 0.0022(19) 0.034(2) -0.0018(19)
C18' 0.048(2) 0.0294(17) 0.057(2) 0.0042(15) 0.0257(17) -0.0027(14)
C19' 0.045(2) 0.0359(19) 0.068(2) 0.0067(16) 0.0291(18) -0.0037(15)
C20' 0.042(2) 0.047(2) 0.071(3) 0.0152(19) 0.0159(19) -0.0033(16)
C21' 0.059(2) 0.053(2) 0.054(2) 0.0053(18) 0.0181(19) -0.0096(19)
C22' 0.069(3) 0.043(2) 0.057(2) 0.0006(17) 0.033(2) -0.0041(18)
C23' 0.048(2) 0.0353(18) 0.057(2) 0.0030(16) 0.0265(17) -0.0023(15)
C24' 0.055(2) 0.045(2) 0.086(3) 0.009(2) 0.043(2) 0.0025(18)
C25' 0.087(4) 0.089(4) 0.061(3) 0.009(3) 0.013(3) -0.011(3)
C26' 0.058(2) 0.046(2) 0.067(2) 0.0010(18) 0.034(2) 0.0049(18)
C27' 0.0435(19) 0.0393(19) 0.0421(18) 0.0025(14) 0.0175(15) 0.0012(15)
C28' 0.047(2) 0.044(2) 0.0466(19) 0.0062(15) 0.0220(16) 0.0007(16)
C29' 0.046(2) 0.073(3) 0.064(2) 0.019(2) 0.0272(19) 0.0080(19)
C30' 0.056(3) 0.091(3) 0.072(3) 0.036(3) 0.028(2) 0.021(2)
C31' 0.055(2) 0.072(3) 0.059(2) 0.028(2) 0.0258(19) 0.011(2)
C32' 0.048(2) 0.047(2) 0.048(2) 0.0050(16) 0.0217(16) 0.0008(16)
C33' 0.0388(18) 0.048(2) 0.051(2) 0.0047(16) 0.0231(16) 0.0023(15)
C34' 0.0474(19) 0.0378(19) 0.056(2) 0.0021(16) 0.0296(17) 0.0005(15)
C35' 0.049(2) 0.0398(19) 0.064(2) 0.0060(17) 0.0316(18) 0.0002(16)
C36' 0.0433(19) 0.049(2) 0.052(2) 0.0097(17) 0.0254(16) 0.0052(16)
C37' 0.048(2) 0.061(2) 0.049(2) -0.0032(18) 0.0239(17) 0.0008(18)
C38' 0.0440(19) 0.045(2) 0.055(2) 0.0017(16) 0.0251(17) 0.0004(16)
C39' 0.071(3) 0.049(2) 0.073(3) -0.005(2) 0.044(2) -0.007(2)
C40' 0.056(2) 0.077(3) 0.060(2) 0.014(2) 0.030(2) 0.002(2)
C41' 0.060(2) 0.052(2) 0.070(3) -0.006(2) 0.034(2) -0.0081(19)
C42' 0.055(2) 0.0372(19) 0.051(2) 0.0079(15) 0.0278(17) 0.0036(16)
C43' 0.060(2) 0.053(2) 0.048(2) 0.0070(17) 0.0263(18) -0.0004(18)
C44' 0.070(3) 0.053(2) 0.047(2) 0.0059(17) 0.032(2) -0.0009(19)
C45' 0.064(2) 0.046(2) 0.057(2) 0.0088(17) 0.038(2) 0.0025(18)
C46' 0.055(2) 0.047(2) 0.058(2) 0.0007(17) 0.0293(18) -0.0024(17)
C47' 0.054(2) 0.0391(19) 0.054(2) 0.0027(16) 0.0299(18) 0.0006(16)
C48' 0.074(3) 0.090(3) 0.049(2) 0.001(2) 0.024(2) -0.016(3)
C49' 0.075(3) 0.072(3) 0.079(3) 0.002(2) 0.052(3) -0.003(2)
C50' 0.062(2) 0.053(2) 0.061(2) -0.0140(19) 0.036(2) -0.0104(19)

loop_
_atom_type_symbol
_atom_type_description
_atom_type_scat_dispersion_real
_atom_type_scat_dispersion_imag
_atom_type_scat_source
C C 0.0181 0.0091 'International Tables Vol C Tables 4.2.6.8 and 6.1.1.4'
H H 0.0000 0.0000 'International Tables Vol C Tables 4.2.6.8 and 6.1.1.4'
N N 0.0311 0.0180 'International Tables Vol C Tables 4.2.6.8 and 6.1.1.4'
Na Na 0.1353 0.1239 'International Tables Vol C Tables 4.2.6.8 and 6.1.1.4'
Fe Fe -1.1336 3.1974 'International Tables Vol C Tables 4.2.6.8 and 6.1.1.4'

loop_
_geom_angle_atom_site_label_1
_geom_angle_atom_site_label_2
_geom_angle_atom_site_label_3
_geom_angle
_geom_angle_site_symmetry_1
_geom_angle_site_symmetry_3
Na1 Fe1 Na1 114.33(6) . 2_655
C1 Fe1 Na1 69.23(10) . .
C1 Fe1 Na1 73.69(9) . 2_655
C1 Fe1 Na1 69.23(10) 2_655 2_655
C1 Fe1 Na1 73.69(9) 2_655 .
C1 Fe1 C1 108.27(19) . 2_655
C1 Fe1 C2 109.30(13) . .
C1 Fe1 C2 109.30(13) 2_655 2_655
C1 Fe1 C2 114.21(13) . 2_655
C1 Fe1 C2 114.20(13) 2_655 .
C2 Fe1 Na1 72.03(9) . .
C2 Fe1 Na1 72.03(9) 2_655 2_655
C2 Fe1 Na1 173.63(10) 2_655 .
C2 Fe1 Na1 173.63(10) . 2_655
C2 Fe1 C2 101.61(18) . 2_655
Fe1 Na1 C1 36.92(7) . 2_655
Fe1 Na1 C2 37.96(7) . .
Fe1 Na1 C18 100.15(7) . 2_655
Fe1 Na1 C19 126.31(8) . 2_655
Fe1 Na1 C20 146.40(9) . 2_655
Fe1 Na1 C21 129.33(9) . 2_655
Fe1 Na1 C22 103.24(8) . 2_655
Fe1 Na1 C23 90.49(7) . 2_655
Fe1 Na1 C39 99.61(7) . .
C1 Na1 Fe1 37.84(7) . .
C1 Na1 C1 62.49(12) . 2_655
C1 Na1 C2 64.15(9) . .
C1 Na1 C18 128.24(10) . 2_655
C1 Na1 C18 66.80(9) 2_655 2_655
C1 Na1 C19 90.39(10) 2_655 2_655
C1 Na1 C19 143.49(10) . 2_655
C1 Na1 C20 169.62(11) . 2_655
C1 Na1 C21 162.46(10) . 2_655
C1 Na1 C21 115.18(10) 2_655 2_655
C1 Na1 C22 140.20(10) . 2_655
C1 Na1 C22 90.67(10) 2_655 2_655
C1 Na1 C23 67.66(9) 2_655 2_655
C1 Na1 C23 127.24(10) . 2_655
C1 Na1 C39 135.56(10) 2_655 .
C1 Na1 C39 88.02(10) . .
C2 Na1 C1 64.57(9) . 2_655
C2 Na1 C18 102.74(10) . 2_655
C2 Na1 C19 128.03(11) . 2_655
C2 Na1 C21 98.74(10) . 2_655
C2 Na1 C22 78.22(10) . 2_655
C2 Na1 C23 80.08(9) . 2_655
C2 Na1 C39 72.99(9) . .
C18 Na1 C22 46.77(9) 2_655 2_655
C18 Na1 C23 26.35(9) 2_655 2_655
C19 Na1 C18 27.62(9) 2_655 2_655
C19 Na1 C21 49.93(9) 2_655 2_655
C19 Na1 C22 56.15(9) 2_655 2_655
C19 Na1 C23 47.96(9) 2_655 2_655
C19 Na1 C39 127.58(10) 2_655 .
C20 Na1 C1 115.87(10) 2_655 2_655
C20 Na1 C2 125.32(11) 2_655 .
C20 Na1 C18 49.07(9) 2_655 2_655
C20 Na1 C19 28.84(9) 2_655 2_655
C20 Na1 C21 27.83(9) 2_655 2_655
C20 Na1 C22 47.76(9) 2_655 2_655
C20 Na1 C23 55.98(9) 2_655 2_655
C20 Na1 C39 98.76(10) 2_655 .
C21 Na1 C18 56.52(9) 2_655 2_655
C21 Na1 C22 26.81(9) 2_655 2_655
C21 Na1 C23 47.54(9) 2_655 2_655
C21 Na1 C39 82.89(9) 2_655 .
C22 Na1 C23 26.16(8) 2_655 2_655
C39 Na1 C18 138.52(10) . 2_655
C39 Na1 C22 93.20(10) . 2_655
C39 Na1 C23 118.16(10) . 2_655
C1 N1 C3 149.5(3) . .
C2 N2 C27 159.4(3) . .
Fe1 C1 Na1 72.93(10) . .
Fe1 C1 Na1 69.39(9) . 2_655
Na1 C1 Na1 114.00(11) . 2_655
N1 C1 Fe1 168.7(3) . .
N1 C1 Na1 115.4(2) . 2_655
N1 C1 Na1 95.8(2) . .
Fe1 C2 Na1 70.01(10) . .
N2 C2 Fe1 176.4(3) . .
N2 C2 Na1 110.9(2) . .
N1 C3 C4 118.1(3) . .
N1 C3 C8 122.9(3) . .
C8 C3 C4 119.0(3) . .
C3 C4 C9 120.5(3) . .
C5 C4 C3 119.0(3) . .
C5 C4 C9 120.4(3) . .
C6 C5 C4 121.9(3) . .
C5 C6 C7 119.1(3) . .
C6 C7 C8 121.5(3) . .
C3 C8 C18 122.2(3) . .
C7 C8 C3 119.3(3) . .
C7 C8 C18 118.1(3) . .
C10 C9 C4 121.6(3) . .
C14 C9 C4 119.7(3) . .
C14 C9 C10 118.6(3) . .
C9 C10 C15 122.9(3) . .
C11 C10 C9 119.2(3) . .
C11 C10 C15 117.9(3) . .
C12 C11 C10 122.5(3) . .
C11 C12 C13 117.4(3) . .
C11 C12 C16 120.7(3) . .
C13 C12 C16 121.8(3) . .
C14 C13 C12 122.2(3) . .
C9 C14 C17 121.9(3) . .
C13 C14 C9 119.9(3) . .
C13 C14 C17 118.2(3) . .
C8 C18 Na1 123.4(2) . 2_655
C19 C18 Na1 68.99(18) . 2_655
C19 C18 C8 117.4(3) . .
C23 C18 Na1 80.7(2) . 2_655
C23 C18 C8 122.6(3) . .
C23 C18 C19 119.9(3) . .
C18 C19 Na1 83.39(19) . 2_655
C18 C19 C24 120.7(3) . .
C20 C19 Na1 73.33(18) . 2_655
C20 C19 C18 118.8(3) . .
C20 C19 C24 120.5(3) . .
C24 C19 Na1 113.5(2) . 2_655
C19 C20 Na1 77.83(18) . 2_655
C21 C20 Na1 82.28(19) . 2_655
C21 C20 C19 122.3(3) . .
C20 C21 Na1 69.90(18) . 2_655
C20 C21 C22 117.7(3) . .
C20 C21 C25 121.3(3) . .
C22 C21 Na1 81.37(19) . 2_655
C22 C21 C25 121.0(3) . .
C25 C21 Na1 119.9(2) . 2_655
C21 C22 Na1 71.82(19) . 2_655
C21 C22 C23 122.4(3) . .
C23 C22 Na1 79.5(2) . 2_655
C18 C23 Na1 72.90(19) . 2_655
C18 C23 C26 121.3(3) . .
C22 C23 Na1 74.4(2) . 2_655
C22 C23 C18 118.8(3) . .
C22 C23 C26 119.9(3) . .
C26 C23 Na1 124.4(2) . 2_655
N2 C27 C28 121.1(3) . .
N2 C27 C32 118.6(3) . .
C28 C27 C32 120.2(3) . .
C27 C28 C33 122.2(3) . .
C29 C28 C27 118.8(3) . .
C29 C28 C33 119.0(3) . .
C30 C29 C28 120.9(3) . .
C31 C30 C29 120.0(3) . .
C30 C31 C32 121.7(3) . .
C27 C32 C42 122.8(3) . .
C31 C32 C27 118.3(3) . .
C31 C32 C42 118.9(3) . .
C34 C33 C28 122.0(3) . .
C34 C33 C38 119.3(3) . .
C38 C33 C28 118.7(3) . .
C33 C34 C39 121.9(3) . .
C35 C34 C33 119.8(3) . .
C35 C34 C39 118.3(3) . .
C36 C35 C34 121.7(3) . .
C35 C36 C40 120.4(4) . .
C37 C36 C35 118.1(3) . .
C37 C36 C40 121.5(3) . .
C36 C37 C38 121.9(3) . .
C33 C38 C41 121.1(3) . .
C37 C38 C33 119.3(3) . .
C37 C38 C41 119.6(3) . .
C34 C39 Na1 113.92(19) . .
C43 C42 C32 121.2(3) . .
C47 C42 C32 120.1(3) . .
C47 C42 C43 118.5(3) . .
C42 C43 C48 122.3(3) . .
C44 C43 C42 119.3(3) . .
C44 C43 C48 118.4(3) . .
C43 C44 C45 122.5(3) . .
C44 C45 C49 121.4(4) . .
C46 C45 C44 117.7(3) . .
C46 C45 C49 120.9(4) . .
C45 C46 C47 122.0(3) . .
C42 C47 C50 121.9(3) . .
C46 C47 C42 119.9(3) . .
C46 C47 C50 118.1(3) . .
Na1' Fe1' Na1' 115.46(7) . 2
C1' Fe1' Na1' 75.21(11) . 2
C1' Fe1' Na1' 67.69(11) 2 2
C1' Fe1' Na1' 75.22(11) 2 .
C1' Fe1' Na1' 67.69(11) . .
C1' Fe1' C1' 107.1(2) 2 .
C1' Fe1' C2' 113.60(14) 2 .
C1' Fe1' C2' 113.60(14) . 2
C1' Fe1' C2' 109.85(14) 2 2
C1' Fe1' C2' 109.86(14) . .
C2' Fe1' Na1' 70.81(11) . .
C2' Fe1' Na1' 70.81(11) 2 2
C2' Fe1' Na1' 173.45(11) 2 .
C2' Fe1' Na1' 173.45(11) . 2
C2' Fe1' C2' 103.0(2) 2 .
Fe1' Na1' N1' 61.86(6) . .
Fe1' Na1' C1' 36.37(7) . 2
Fe1' Na1' C9' 97.35(8) . 2
Fe1' Na1' C11' 98.96(8) . 2
Fe1' Na1' C12' 125.20(9) . 2
Fe1' Na1' C13' 141.93(9) . 2
Fe1' Na1' C14' 123.38(9) . 2
Fe1' Na1' C39' 105.58(9) . .
N1' Na1' C9' 137.87(10) . 2
N1' Na1' C11' 159.41(10) . 2
N1' Na1' C39' 84.64(10) . .
C1' Na1' Fe1' 37.90(7) . .
C1' Na1' N1' 23.97(9) . .
C1' Na1' N1' 80.80(9) 2 .
C1' Na1' C1' 61.55(12) . 2
C1' Na1' C2' 65.09(11) . .
C1' Na1' C9' 64.90(10) 2 2
C1' Na1' C9' 125.61(11) . 2
C1' Na1' C11' 87.43(10) 2 2
C1' Na1' C11' 136.24(11) . 2
C1' Na1' C12' 159.97(12) . 2
C1' Na1' C12' 111.93(11) 2 2
C1' Na1' C13' 169.81(12) . 2
C1' Na1' C14' 142.70(12) . 2
C1' Na1' C14' 88.54(11) 2 2
C1' Na1' C39' 141.18(11) 2 .
C1' Na1' C39' 92.78(11) . .
C2' Na1' Fe1' 37.96(7) . .
C2' Na1' N1' 85.68(9) . .
C2' Na1' C1' 63.81(10) . 2
C2' Na1' C9' 99.30(10) . 2
C2' Na1' C11' 73.95(10) . 2
C2' Na1' C12' 94.91(11) . 2
C2' Na1' C13' 121.27(11) . 2
C2' Na1' C14' 123.39(11) . 2
C2' Na1' C39' 79.42(11) . .
C11' Na1' C9' 46.32(10) 2 2
C11' Na1' C39' 94.31(11) 2 .
C12' Na1' N1' 166.12(10) 2 .
C12' Na1' C9' 55.76(10) 2 2
C12' Na1' C11' 26.83(10) 2 2
C12' Na1' C14' 49.07(10) 2 2
C12' Na1' C39' 81.85(11) 2 .
C13' Na1' N1' 152.82(11) 2 .
C13' Na1' C1' 112.77(11) 2 2
C13' Na1' C9' 47.87(10) 2 2
C13' Na1' C11' 47.77(10) 2 2
C13' Na1' C12' 28.04(10) 2 2
C13' Na1' C14' 27.74(10) 2 2
C13' Na1' C39' 96.24(12) 2 .
C14' Na1' N1' 140.24(10) 2 .
C14' Na1' C9' 26.92(9) 2 2
C14' Na1' C11' 55.38(10) 2 2
C14' Na1' C39' 123.88(12) 2 .
C39' Na1' C9' 137.48(11) . 2
C1' N1' Na1' 61.78(19) . .
C1' N1' C3' 148.7(3) . .
C3' N1' Na1' 147.5(2) . .
C2' N2' C27' 158.7(3) . .
Fe1' C1' Na1' 68.41(10) . 2
Fe1' C1' Na1' 74.40(11) . .
Na1' C1' Na1' 115.37(12) . 2
N1' C1' Fe1' 168.4(3) . .
N1' C1' Na1' 94.2(2) . .
N1' C1' Na1' 116.1(2) . 2
Fe1' C2' Na1' 71.23(11) . .
N2' C2' Fe1' 175.7(3) . .
N2' C2' Na1' 108.9(2) . .
N1' C3' C4' 122.4(3) . .
N1' C3' C8' 117.9(3) . .
C8' C3' C4' 119.6(3) . .
C3' C4' C9' 122.7(3) . .
C5' C4' C3' 119.1(3) . .
C5' C4' C9' 118.0(3) . .
C6' C5' C4' 120.9(4) . .
C7' C6' C5' 119.5(4) . .
C6' C7' C8' 121.8(4) . .
C3' C8' C18' 121.7(3) . .
C7' C8' C3' 118.6(3) . .
C7' C8' C18' 119.7(3) . .
C4' C9' Na1' 123.1(2) . 2
C10' C9' Na1' 79.0(2) . 2
C10' C9' C4' 122.1(3) . .
C10' C9' C14' 120.2(3) . .
C14' C9' Na1' 71.03(19) . 2
C14' C9' C4' 117.7(3) . .
C9' C10' C15' 122.3(3) . .
C11' C10' C9' 118.4(3) . .
C11' C10' C15' 119.3(3) . .
C10' C11' Na1' 81.2(2) . 2
C12' C11' Na1' 71.5(2) . 2
C12' C11' C10' 122.4(3) . .
C11' C12' Na1' 81.7(2) . 2
C11' C12' C13' 118.2(3) . .
C11' C12' C16' 121.2(3) . .
C13' C12' Na1' 73.0(2) . 2
C13' C12' C16' 120.6(3) . .
C16' C12' Na1' 117.4(2) . 2
C12' C13' Na1' 79.0(2) . 2
C14' C13' Na1' 80.8(2) . 2
C14' C13' C12' 121.8(3) . .
C9' C14' Na1' 82.1(2) . 2
C9' C14' C17' 121.9(3) . .
C13' C14' Na1' 71.5(2) . 2
C13' C14' C9' 118.9(3) . .
C13' C14' C17' 119.2(3) . .
C17' C14' Na1' 116.9(2) . 2
C19' C18' C8' 120.1(3) . .
C19' C18' C23' 119.1(3) . .
C23' C18' C8' 120.7(3) . .
C18' C19' C24' 122.3(4) . .
C20' C19' C18' 119.0(4) . .
C20' C19' C24' 118.7(3) . .
C21' C20' C19' 122.8(4) . .
C20' C21' C22' 117.2(4) . .
C20' C21' C25' 121.0(4) . .
C22' C21' C25' 121.8(4) . .
C21' C22' C23' 122.4(4) . .
C18' C23' C26' 121.9(3) . .
C22' C23' C18' 119.4(3) . .
C22' C23' C26' 118.6(3) . .
N2' C27' C28' 119.6(3) . .
N2' C27' C32' 119.7(3) . .
C28' C27' C32' 120.7(3) . .
C27' C28' C33' 122.5(3) . .
C29' C28' C27' 118.9(3) . .
C29' C28' C33' 118.4(3) . .
C30' C29' C28' 120.9(4) . .
C29' C30' C31' 119.6(4) . .
C32' C31' C30' 121.8(4) . .
C27' C32' C42' 122.5(3) . .
C31' C32' C27' 117.9(3) . .
C31' C32' C42' 119.6(3) . .
C34' C33' C28' 122.4(3) . .
C34' C33' C38' 119.2(3) . .
C38' C33' C28' 118.4(3) . .
C33' C34' C35' 119.9(3) . .
C33' C34' C39' 120.4(3) . .
C35' C34' C39' 119.6(3) . .
C36' C35' C34' 121.9(3) . .
C35' C36' C37' 117.8(3) . .
C35' C36' C40' 121.2(4) . .
C37' C36' C40' 121.0(4) . .
C36' C37' C38' 122.0(4) . .
C33' C38' C41' 119.9(3) . .
C37' C38' C33' 119.0(3) . .
C37' C38' C41' 121.1(3) . .
C34' C39' Na1' 106.0(3) . .
C43' C42' C32' 121.2(3) . .
C47' C42' C32' 120.0(3) . .
C47' C42' C43' 118.7(3) . .
C42' C43' C48' 122.9(4) . .
C44' C43' C42' 118.7(4) . .
C44' C43' C48' 118.4(4) . .
C45' C44' C43' 123.1(4) . .
C44' C45' C46' 117.7(4) . .
C44' C45' C49' 122.1(4) . .
C46' C45' C49' 120.2(4) . .
C45' C46' C47' 122.0(4) . .
C42' C47' C50' 123.0(3) . .
C46' C47' C42' 119.7(3) . .
C46' C47' C50' 117.3(3) . .

loop_
_geom_bond_atom_site_label_1
_geom_bond_atom_site_label_2
_geom_bond_distance
_geom_bond_site_symmetry_2
Fe1 Na1 2.7638(13) 2_655
Fe1 Na1 2.7637(13) .
Fe1 C1 1.773(3) .
Fe1 C1 1.773(3) 2_655
Fe1 C2 1.809(3) .
Fe1 C2 1.809(3) 2_655
Na1 C1 2.703(3) .
Na1 C1 2.834(3) 2_655
Na1 C2 2.797(3) .
Na1 C18 3.016(4) 2_655
Na1 C19 2.835(3) 2_655
Na1 C20 2.778(3) 2_655
Na1 C21 2.931(3) 2_655
Na1 C22 3.051(4) 2_655
Na1 C23 3.115(4) 2_655
Na1 C39 2.954(3) .
N1 C1 1.239(4) .
N1 C3 1.367(4) .
N2 C2 1.203(4) .
N2 C27 1.380(4) .
C1 Na1 2.834(3) 2_655
C3 C4 1.420(4) .
C3 C8 1.415(4) .
C4 C5 1.394(5) .
C4 C9 1.490(4) .
C5 C6 1.378(5) .
C6 C7 1.385(5) .
C7 C8 1.394(5) .
C8 C18 1.500(4) .
C9 C10 1.410(4) .
C9 C14 1.404(5) .
C10 C11 1.398(5) .
C10 C15 1.511(5) .
C11 C12 1.380(5) .
C12 C13 1.388(4) .
C12 C16 1.513(5) .
C13 C14 1.388(4) .
C14 C17 1.513(4) .
C18 Na1 3.016(4) 2_655
C18 C19 1.408(4) .
C18 C23 1.401(4) .
C19 Na1 2.835(3) 2_655
C19 C20 1.399(4) .
C19 C24 1.516(4) .
C20 Na1 2.778(3) 2_655
C20 C21 1.381(5) .
C21 Na1 2.931(3) 2_655
C21 C22 1.392(5) .
C21 C25 1.511(4) .
C22 Na1 3.050(4) 2_655
C22 C23 1.397(4) .
C23 Na1 3.115(4) 2_655
C23 C26 1.507(5) .
C27 C28 1.410(5) .
C27 C32 1.417(5) .
C28 C29 1.398(4) .
C28 C33 1.496(5) .
C29 C30 1.382(5) .
C30 C31 1.377(5) .
C31 C32 1.391(4) .
C32 C42 1.488(5) .
C33 C34 1.393(4) .
C33 C38 1.406(5) .
C34 C35 1.388(5) .
C34 C39 1.515(4) .
C35 C36 1.384(5) .
C36 C37 1.384(5) .
C36 C40 1.512(5) .
C37 C38 1.387(5) .
C38 C41 1.513(5) .
C42 C43 1.413(4) .
C42 C47 1.410(5) .
C43 C44 1.385(5) .
C43 C48 1.518(5) .
C44 C45 1.388(5) .
C45 C46 1.384(5) .
C45 C49 1.508(5) .
C46 C47 1.386(5) .
C47 C50 1.517(5) .
Fe1' Na1' 2.7768(15) 2
Fe1' Na1' 2.7768(15) .
Fe1' C1' 1.771(3) 2
Fe1' C1' 1.771(3) .
Fe1' C2' 1.804(3) 2
Fe1' C2' 1.804(3) .
Na1' N1' 3.019(3) .
Na1' C1' 2.887(4) 2
Na1' C1' 2.667(3) .
Na1' C2' 2.770(4) .
Na1' C9' 3.094(4) 2
Na1' C11' 3.040(4) 2
Na1' C12' 2.914(4) 2
Na1' C13' 2.839(4) 2
Na1' C14' 2.954(4) 2
Na1' C39' 3.053(5) .
N1' C1' 1.230(4) .
N1' C3' 1.377(4) .
N2' C2' 1.204(4) .
N2' C27' 1.384(4) .
C1' Na1' 2.887(4) 2
C3' C4' 1.417(5) .
C3' C8' 1.413(5) .
C4' C5' 1.403(5) .
C4' C9' 1.497(5) .
C5' C6' 1.384(5) .
C6' C7' 1.384(5) .
C7' C8' 1.398(5) .
C8' C18' 1.493(5) .
C9' Na1' 3.094(4) 2
C9' C10' 1.408(5) .
C9' C14' 1.414(5) .
C10' C11' 1.400(5) .
C10' C15' 1.495(5) .
C11' Na1' 3.040(4) 2
C11' C12' 1.386(5) .
C12' Na1' 2.914(4) 2
C12' C13' 1.395(5) .
C12' C16' 1.511(5) .
C13' Na1' 2.839(4) 2
C13' C14' 1.393(5) .
C14' Na1' 2.954(4) 2
C14' C17' 1.501(5) .
C18' C19' 1.402(5) .
C18' C23' 1.406(5) .
C19' C20' 1.402(6) .
C19' C24' 1.508(5) .
C20' C21' 1.381(6) .
C21' C22' 1.386(6) .
C21' C25' 1.499(6) .
C22' C23' 1.399(5) .
C23' C26' 1.501(5) .
C27' C28' 1.409(5) .
C27' C32' 1.415(5) .
C28' C29' 1.386(5) .
C28' C33' 1.487(5) .
C29' C30' 1.381(6) .
C30' C31' 1.390(6) .
C31' C32' 1.384(5) .
C32' C42' 1.495(5) .
C33' C34' 1.392(5) .
C33' C38' 1.407(5) .
C34' C35' 1.393(5) .
C34' C39' 1.515(5) .
C35' C36' 1.378(5) .
C36' C37' 1.391(5) .
C36' C40' 1.503(5) .
C37' C38' 1.395(5) .
C38' C41' 1.518(5) .
C42' C43' 1.416(5) .
C42' C47' 1.406(5) .
C43' C44' 1.397(5) .
C43' C48' 1.504(6) .
C44' C45' 1.367(6) .
C45' C46' 1.390(5) .
C45' C49' 1.509(5) .
C46' C47' 1.392(5) .
C47' C50' 1.515(5) .
